data_4082168
loop_
_publ_author_name
'Nakajima, Takayuki'
'Fukushima, Yuki'
'Tsuji, Minori'
'Hamada, Naoko'
'Kure, Bunsho'
'Tanase, Tomoaki'

_publ_section_title
;
 Configurational Isomerization of Dinuclear Iridium and Rhodium Complexes
 with a Series of NPPN Ligands, 2-PyCH2(Ph)P(CH2)nP(Ph)CH2-2-Py (Py =
 Pyridyl,n= 2--4)
;
_journal_issue 24
_journal_name_full Organometallics
_journal_page_first 7470
_journal_paper_doi 10.1021/om400965j
_journal_volume 32
_journal_year 2013
_chemical_formula_moiety 'C46 H56 B2 Cl2 F8 N2 P2 Rh2'
_chemical_formula_sum 'C46 H56 B2 Cl2 F8 N2 P2 Rh2'
_chemical_formula_weight 1149.23
_space_group_IT_number 2
_symmetry_cell_setting triclinic
_symmetry_Int_Tables_number 2
_symmetry_space_group_name_Hall '-P 1'
_symmetry_space_group_name_H-M 'P -1'
_atom_sites_solution_hydrogens geom
_atom_sites_solution_primary direct
_atom_sites_solution_secondary difmap
_cell_angle_alpha 84.88(3)
_cell_angle_beta 74.73(2)
_cell_angle_gamma 75.65(2)
_cell_formula_units_Z 1
_cell_length_a 8.623(3)
_cell_length_b 12.042(6)
_cell_length_c 12.231(5)
_cell_measurement_reflns_used 3104
_cell_measurement_temperature 153
_cell_measurement_theta_max 27.56
_cell_measurement_theta_min 3.49
_cell_volume 1186.6(9)
_computing_cell_refinement CrystalClear
_computing_data_collection 'CrystalClear (Rigaku Inc., 2008)'
_computing_data_reduction CrystalClear
_computing_molecular_graphics 'CrystalStructure 4.0'
_computing_publication_material 'CrystalStructure 4.0 (Rigaku, 2010)'
_computing_structure_refinement 'SHELXL97 (Sheldrick, 2008)'
_computing_structure_solution 'SIR92 (Altomare, et al., 1994)'
_diffrn_ambient_temperature 153
_diffrn_detector_area_resol_mean 7.111
_diffrn_measured_fraction_theta_full 0.975
_diffrn_measured_fraction_theta_max 0.975
_diffrn_measurement_device_type 'Rigaku Saturn724'
_diffrn_measurement_method \w
_diffrn_radiation_type 'Mo K\a'
_diffrn_radiation_wavelength 0.71075
_diffrn_reflns_av_R_equivalents 0.0385
_diffrn_reflns_limit_h_max 11
_diffrn_reflns_limit_h_min -11
_diffrn_reflns_limit_k_max 15
_diffrn_reflns_limit_k_min -14
_diffrn_reflns_limit_l_max 15
_diffrn_reflns_limit_l_min -15
_diffrn_reflns_number 13198
_diffrn_reflns_theta_full 27.55
_diffrn_reflns_theta_max 27.54
_diffrn_standards_number 0
_exptl_absorpt_coefficient_mu 0.941
_exptl_absorpt_correction_T_max 0.935
_exptl_absorpt_correction_T_min 0.791
_exptl_absorpt_correction_type multi-scan
_exptl_absorpt_process_details 'REQAB (Rigaku, 1998)'
_exptl_crystal_colour orange
_exptl_crystal_density_diffrn 1.608
_exptl_crystal_density_method 'not measured'
_exptl_crystal_description plate
_exptl_crystal_F_000 582.00
_exptl_crystal_size_max 0.221
_exptl_crystal_size_mid 0.089
_exptl_crystal_size_min 0.072
_refine_diff_density_max 1.750
_refine_diff_density_min -0.960
_refine_ls_extinction_method none
_refine_ls_goodness_of_fit_ref 1.111
_refine_ls_hydrogen_treatment constr
_refine_ls_number_parameters 294
_refine_ls_number_reflns 5335
_refine_ls_number_restraints 0
_refine_ls_R_factor_gt 0.0366
_refine_ls_shift/su_max 0.001
_refine_ls_structure_factor_coef Fsqd
_refine_ls_weighting_details 'w = 1/[\s^2^(Fo^2^)+(0.0855P)^2^+0.4205P] where P=(Fo^2^+2Fc^2^)/3'
_refine_ls_weighting_scheme calc
_refine_ls_wR_factor_ref 0.1203
_reflns_number_gt 4979
_reflns_number_total 5335
_reflns_threshold_expression F^2^>2.0\s(F^2^)
_cod_data_source_file om400965j_si_002.cif
_cod_data_source_block Rh2(meso-L2)(2c)
_cod_original_cell_volume 1186.7(9)
_cod_database_code 4082168

loop_
_symmetry_equiv_pos_site_id
_symmetry_equiv_pos_as_xyz
1 +X,+Y,+Z
2 -X,-Y,-Z

loop_
_atom_site_label
_atom_site_type_symbol
_atom_site_fract_x
_atom_site_fract_y
_atom_site_fract_z
_atom_site_U_iso_or_equiv
_atom_site_adp_type
_atom_site_occupancy
_atom_site_symmetry_multiplicity
_atom_site_calc_flag
_atom_site_refinement_flags
Rh1 Rh 0.121134(19) 0.217188(14) 0.720257(13) 0.01588(10) Uani 1.0 2 d .
Cl1 Cl 0.03230(8) 0.06005(5) 0.67112(5) 0.02380(15) Uani 1.0 2 d .
P1 P 0.14509(8) 0.11381(5) 0.88388(5) 0.01658(15) Uani 1.0 2 d .
F1 F 0.2671(3) -0.32063(18) 0.67535(18) 0.0441(5) Uani 1.0 2 d .
F2 F 0.4834(3) -0.24720(18) 0.67811(16) 0.0433(5) Uani 1.0 2 d .
F3 F 0.4873(3) -0.43075(18) 0.7327(3) 0.0585(7) Uani 1.0 2 d .
F4 F 0.3126(3) -0.28632(19) 0.84170(16) 0.0439(5) Uani 1.0 2 d .
N1 N 0.3675(3) 0.11907(17) 0.66317(17) 0.0173(4) Uani 1.0 2 d .
C1 C -0.0240(3) 0.0476(2) 0.9573(2) 0.0203(5) Uani 1.0 2 d .
C2 C 0.3200(4) -0.0045(2) 0.8308(3) 0.0216(5) Uani 1.0 2 d .
C3 C 0.4351(3) 0.0331(2) 0.7273(2) 0.0187(5) Uani 1.0 2 d .
C4 C 0.6007(4) -0.0227(3) 0.6953(3) 0.0241(6) Uani 1.0 2 d .
C5 C 0.6985(4) 0.0077(3) 0.5943(3) 0.0253(6) Uani 1.0 2 d .
C6 C 0.6278(4) 0.0918(3) 0.5258(3) 0.0241(6) Uani 1.0 2 d .
C7 C 0.4626(3) 0.1450(3) 0.5627(2) 0.0208(5) Uani 1.0 2 d .
C8 C 0.1990(3) 0.1783(2) 0.9920(2) 0.0196(5) Uani 1.0 2 d .
C9 C 0.3572(4) 0.1980(3) 0.9715(3) 0.0265(6) Uani 1.0 2 d .
C10 C 0.3977(4) 0.2562(3) 1.0487(3) 0.0329(7) Uani 1.0 2 d .
C11 C 0.2796(4) 0.2969(3) 1.1474(3) 0.0308(6) Uani 1.0 2 d .
C12 C 0.1245(4) 0.2757(3) 1.1689(3) 0.0299(6) Uani 1.0 2 d .
C13 C 0.0828(4) 0.2182(3) 1.0915(3) 0.0247(6) Uani 1.0 2 d .
C14 C -0.0922(4) 0.3396(3) 0.6833(3) 0.0260(6) Uani 1.0 2 d .
C15 C 0.0519(4) 0.3488(2) 0.5933(3) 0.0223(5) Uani 1.0 2 d .
C16 C 0.1611(3) 0.3857(2) 0.6444(2) 0.0198(5) Uani 1.0 2 d .
C17 C 0.0914(4) 0.3935(2) 0.7639(3) 0.0222(5) Uani 1.0 2 d .
C18 C -0.0684(4) 0.3672(2) 0.7879(3) 0.0248(6) Uani 1.0 2 d .
C19 C -0.2448(4) 0.3126(3) 0.6693(4) 0.0425(9) Uani 1.0 2 d .
C20 C 0.0723(5) 0.3327(3) 0.4704(3) 0.0363(7) Uani 1.0 2 d .
C21 C 0.3176(4) 0.4190(3) 0.5829(3) 0.0296(6) Uani 1.0 2 d .
C22 C 0.1625(5) 0.4399(3) 0.8442(3) 0.0319(7) Uani 1.0 2 d .
C23 C -0.1919(5) 0.3778(3) 0.9003(3) 0.0417(8) Uani 1.0 2 d .
B1 B 0.3877(4) -0.3226(3) 0.7316(3) 0.0280(7) Uani 1.0 2 d .
H1A H -0.1174 0.1075 0.9978 0.0243 Uiso 1.0 2 calc R
H1B H -0.0624 0.0151 0.9005 0.0243 Uiso 1.0 2 calc R
H2A H 0.3801 -0.0321 0.8904 0.0260 Uiso 1.0 2 calc R
H2B H 0.2796 -0.0687 0.8118 0.0260 Uiso 1.0 2 calc R
H4 H 0.6464 -0.0815 0.7427 0.0289 Uiso 1.0 2 calc R
H5 H 0.8128 -0.0285 0.5720 0.0303 Uiso 1.0 2 calc R
H6 H 0.6918 0.1125 0.4546 0.0289 Uiso 1.0 2 calc R
H7 H 0.4140 0.2022 0.5151 0.0249 Uiso 1.0 2 calc R
H9 H 0.4377 0.1712 0.9041 0.0318 Uiso 1.0 2 calc R
H10 H 0.5060 0.2685 1.0343 0.0394 Uiso 1.0 2 calc R
H11 H 0.3061 0.3388 1.1994 0.0370 Uiso 1.0 2 calc R
H12 H 0.0452 0.3008 1.2374 0.0359 Uiso 1.0 2 calc R
H13 H -0.0256 0.2059 1.1065 0.0296 Uiso 1.0 2 calc R
H19A H -0.3247 0.3841 0.6595 0.0510 Uiso 1.0 2 calc R
H19B H -0.2928 0.2704 0.7368 0.0510 Uiso 1.0 2 calc R
H19C H -0.2175 0.2656 0.6024 0.0510 Uiso 1.0 2 calc R
H20A H 0.0083 0.2786 0.4619 0.0436 Uiso 1.0 2 calc R
H20B H 0.1894 0.3024 0.4341 0.0436 Uiso 1.0 2 calc R
H20C H 0.0325 0.4066 0.4344 0.0436 Uiso 1.0 2 calc R
H21A H 0.4074 0.3777 0.6168 0.0355 Uiso 1.0 2 calc R
H21B H 0.3033 0.5018 0.5886 0.0355 Uiso 1.0 2 calc R
H21C H 0.3447 0.3994 0.5029 0.0355 Uiso 1.0 2 calc R
H22A H 0.2835 0.4170 0.8206 0.0382 Uiso 1.0 2 calc R
H22B H 0.1239 0.4093 0.9209 0.0382 Uiso 1.0 2 calc R
H22C H 0.1267 0.5237 0.8439 0.0382 Uiso 1.0 2 calc R
H23A H -0.2662 0.4544 0.9056 0.0501 Uiso 1.0 2 calc R
H23B H -0.1342 0.3663 0.9610 0.0501 Uiso 1.0 2 calc R
H23C H -0.2564 0.3197 0.9081 0.0501 Uiso 1.0 2 calc R

loop_
_atom_site_aniso_label
_atom_site_aniso_U_11
_atom_site_aniso_U_22
_atom_site_aniso_U_33
_atom_site_aniso_U_12
_atom_site_aniso_U_13
_atom_site_aniso_U_23
Rh1 0.01498(14) 0.01468(14) 0.01681(14) -0.00285(9) -0.00283(9) 0.00057(8)
Cl1 0.0241(3) 0.0226(3) 0.0266(3) -0.0072(3) -0.0065(3) -0.0049(3)
P1 0.0159(3) 0.0158(3) 0.0172(3) -0.0045(3) -0.0029(3) 0.0026(3)
F1 0.0391(11) 0.0502(12) 0.0517(12) -0.0129(9) -0.0220(10) -0.0080(10)
F2 0.0471(12) 0.0549(13) 0.0352(10) -0.0290(10) -0.0109(9) 0.0114(9)
F3 0.0510(14) 0.0291(11) 0.099(2) 0.0009(10) -0.0323(14) -0.0106(11)
F4 0.0316(10) 0.0684(14) 0.0289(10) -0.0120(10) -0.0017(8) -0.0039(9)
N1 0.0155(9) 0.0150(10) 0.0198(10) -0.0029(8) -0.0023(8) -0.0006(8)
C1 0.0188(11) 0.0211(12) 0.0211(12) -0.0076(10) -0.0047(9) 0.0065(9)
C2 0.0223(12) 0.0157(12) 0.0223(12) 0.0001(10) -0.0032(10) 0.0032(9)
C3 0.0187(12) 0.0151(11) 0.0216(12) -0.0033(9) -0.0047(10) 0.0009(9)
C4 0.0193(12) 0.0215(13) 0.0299(14) 0.0006(10) -0.0078(11) -0.0025(10)
C5 0.0173(12) 0.0283(14) 0.0291(14) -0.0052(10) -0.0017(10) -0.0079(11)
C6 0.0229(13) 0.0253(13) 0.0228(12) -0.0089(11) 0.0011(10) -0.0045(10)
C7 0.0214(12) 0.0197(12) 0.0207(12) -0.0058(10) -0.0031(10) -0.0020(9)
C8 0.0203(12) 0.0184(12) 0.0214(12) -0.0048(9) -0.0088(10) 0.0038(9)
C9 0.0223(13) 0.0310(14) 0.0268(13) -0.0084(11) -0.0060(11) 0.0020(11)
C10 0.0317(15) 0.0398(17) 0.0349(15) -0.0183(13) -0.0146(13) 0.0063(13)
C11 0.0403(17) 0.0258(14) 0.0324(15) -0.0072(12) -0.0205(13) 0.0014(11)
C12 0.0344(15) 0.0276(14) 0.0262(14) -0.0014(12) -0.0097(12) -0.0022(11)
C13 0.0223(12) 0.0261(13) 0.0250(13) -0.0038(10) -0.0070(10) 0.0014(10)
C14 0.0188(12) 0.0191(13) 0.0379(15) -0.0015(10) -0.0075(11) 0.0027(11)
C15 0.0286(13) 0.0135(11) 0.0263(13) -0.0023(10) -0.0141(11) 0.0063(9)
C16 0.0212(12) 0.0128(11) 0.0228(12) -0.0009(9) -0.0048(10) 0.0018(9)
C17 0.0263(13) 0.0159(12) 0.0226(12) -0.0013(10) -0.0065(10) -0.0004(9)
C18 0.0248(13) 0.0150(12) 0.0269(13) 0.0018(10) -0.0006(11) 0.0037(10)
C19 0.0237(15) 0.0297(16) 0.078(3) -0.0041(12) -0.0232(16) 0.0031(16)
C20 0.054(2) 0.0295(15) 0.0273(15) -0.0009(14) -0.0228(14) 0.0010(12)
C21 0.0301(15) 0.0218(13) 0.0326(15) -0.0080(11) 0.0010(12) 0.0005(11)
C22 0.0523(19) 0.0206(13) 0.0265(14) -0.0090(13) -0.0158(13) -0.0014(11)
C23 0.0370(17) 0.0285(16) 0.0382(17) 0.0037(13) 0.0164(14) 0.0010(13)
B1 0.0239(14) 0.0332(17) 0.0274(15) -0.0080(13) -0.0051(12) -0.0032(12)

loop_
_atom_type_symbol
_atom_type_description
_atom_type_scat_dispersion_real
_atom_type_scat_dispersion_imag
_atom_type_scat_source
C C 0.0033 0.0016
;
International Tables for Crystallography
(1992, Vol. C, Tables 4.2.6.8 and 6.1.1.4)
;
H H 0.0000 0.0000
;
International Tables for Crystallography
(1992, Vol. C, Table 6.1.1.4)
;
N N 0.0061 0.0033
;
International Tables for Crystallography
(1992, Vol. C, Tables 4.2.6.8 and 6.1.1.4)
;
Rh Rh -1.1178 0.9187
;
International Tables for Crystallography
(1992, Vol. C, Tables 4.2.6.8 and 6.1.1.4)
;
P P 0.1023 0.0942
;
International Tables for Crystallography
(1992, Vol. C, Tables 4.2.6.8 and 6.1.1.4)
;
Cl Cl 0.1484 0.1585
;
International Tables for Crystallography
(1992, Vol. C, Tables 4.2.6.8 and 6.1.1.4)
;
F F 0.0171 0.0103
;
International Tables for Crystallography
(1992, Vol. C, Tables 4.2.6.8 and 6.1.1.4)
;
B B 0.0013 0.0007
;
International Tables for Crystallography
(1992, Vol. C, Tables 4.2.6.8 and 6.1.1.4)
;

loop_
_geom_angle_atom_site_label_1
_geom_angle_atom_site_label_2
_geom_angle_atom_site_label_3
_geom_angle
_geom_angle_publ_flag
_geom_angle_site_symmetry_1
_geom_angle_site_symmetry_3
Cl1 Rh1 P1 85.52(4) yes . .
Cl1 Rh1 N1 87.25(8) yes . .
Cl1 Rh1 C14 91.62(10) yes . .
Cl1 Rh1 C15 101.46(9) yes . .
Cl1 Rh1 C16 137.54(8) yes . .
Cl1 Rh1 C17 154.96(8) yes . .
Cl1 Rh1 C18 117.45(9) yes . .
P1 Rh1 N1 81.20(7) yes . .
P1 Rh1 C14 129.33(8) yes . .
P1 Rh1 C15 165.28(7) yes . .
P1 Rh1 C16 136.94(8) yes . .
P1 Rh1 C17 104.26(8) yes . .
P1 Rh1 C18 100.65(8) yes . .
N1 Rh1 C14 149.30(10) yes . .
N1 Rh1 C15 111.82(9) yes . .
N1 Rh1 C16 98.06(9) yes . .
N1 Rh1 C17 116.73(10) yes . .
N1 Rh1 C18 155.28(11) yes . .
C14 Rh1 C15 38.56(10) yes . .
C14 Rh1 C16 63.16(11) yes . .
C14 Rh1 C17 64.22(12) yes . .
C14 Rh1 C18 38.36(12) yes . .
C15 Rh1 C16 37.64(12) yes . .
C15 Rh1 C17 64.30(11) yes . .
C15 Rh1 C18 64.63(10) yes . .
C16 Rh1 C17 37.92(10) yes . .
C16 Rh1 C18 63.63(10) yes . .
C17 Rh1 C18 38.69(11) yes . .
Rh1 P1 C1 117.61(10) yes . .
Rh1 P1 C2 101.42(9) yes . .
Rh1 P1 C8 118.66(9) yes . .
C1 P1 C2 105.59(12) yes . .
C1 P1 C8 106.07(13) yes . .
C2 P1 C8 106.01(13) yes . .
Rh1 N1 C3 121.78(15) yes . .
Rh1 N1 C7 119.97(16) yes . .
C3 N1 C7 118.2(2) yes . .
P1 C1 C1 113.39(19) yes . 2_557
P1 C2 C3 110.47(17) yes . .
N1 C3 C2 116.8(2) yes . .
N1 C3 C4 121.7(3) yes . .
C2 C3 C4 121.5(3) yes . .
C3 C4 C5 119.5(3) yes . .
C4 C5 C6 118.9(3) yes . .
C5 C6 C7 118.8(3) yes . .
N1 C7 C6 122.7(3) yes . .
P1 C8 C9 119.27(19) yes . .
P1 C8 C13 121.7(3) yes . .
C9 C8 C13 118.8(3) yes . .
C8 C9 C10 120.6(3) yes . .
C9 C10 C11 120.1(3) yes . .
C10 C11 C12 119.5(4) yes . .
C11 C12 C13 120.7(3) yes . .
C8 C13 C12 120.4(3) yes . .
Rh1 C14 C15 71.78(15) yes . .
Rh1 C14 C18 70.60(16) yes . .
Rh1 C14 C19 126.3(2) yes . .
C15 C14 C18 108.9(3) yes . .
C15 C14 C19 126.0(3) yes . .
C18 C14 C19 125.0(3) yes . .
Rh1 C15 C14 69.66(16) yes . .
Rh1 C15 C16 71.83(16) yes . .
Rh1 C15 C20 127.42(19) yes . .
C14 C15 C16 106.5(3) yes . .
C14 C15 C20 125.6(3) yes . .
C16 C15 C20 127.6(3) yes . .
Rh1 C16 C15 70.53(15) yes . .
Rh1 C16 C17 69.15(15) yes . .
Rh1 C16 C21 129.78(17) yes . .
C15 C16 C17 109.2(3) yes . .
C15 C16 C21 125.8(3) yes . .
C17 C16 C21 124.8(3) yes . .
Rh1 C17 C16 72.92(15) yes . .
Rh1 C17 C18 70.60(16) yes . .
Rh1 C17 C22 129.63(19) yes . .
C16 C17 C18 107.8(3) yes . .
C16 C17 C22 124.6(3) yes . .
C18 C17 C22 126.9(3) yes . .
Rh1 C18 C14 71.04(14) yes . .
Rh1 C18 C17 70.71(14) yes . .
Rh1 C18 C23 127.79(19) yes . .
C14 C18 C17 107.5(3) yes . .
C14 C18 C23 126.6(3) yes . .
C17 C18 C23 125.7(3) yes . .
F1 B1 F2 109.6(3) yes . .
F1 B1 F3 110.7(3) yes . .
F1 B1 F4 109.3(3) yes . .
F2 B1 F3 109.2(3) yes . .
F2 B1 F4 107.8(3) yes . .
F3 B1 F4 110.2(3) yes . .
P1 C1 H1A 108.886 no . .
P1 C1 H1B 108.896 no . .
C1 C1 H1A 108.890 no 2_557 .
C1 C1 H1B 108.894 no 2_557 .
H1A C1 H1B 107.730 no . .
P1 C2 H2A 109.555 no . .
P1 C2 H2B 109.552 no . .
C3 C2 H2A 109.559 no . .
C3 C2 H2B 109.554 no . .
H2A C2 H2B 108.107 no . .
C3 C4 H4 120.242 no . .
C5 C4 H4 120.234 no . .
C4 C5 H5 120.525 no . .
C6 C5 H5 120.529 no . .
C5 C6 H6 120.573 no . .
C7 C6 H6 120.578 no . .
N1 C7 H7 118.658 no . .
C6 C7 H7 118.655 no . .
C8 C9 H9 119.699 no . .
C10 C9 H9 119.701 no . .
C9 C10 H10 119.968 no . .
C11 C10 H10 119.960 no . .
C10 C11 H11 120.252 no . .
C12 C11 H11 120.249 no . .
C11 C12 H12 119.659 no . .
C13 C12 H12 119.670 no . .
C8 C13 H13 119.816 no . .
C12 C13 H13 119.818 no . .
C14 C19 H19A 109.474 no . .
C14 C19 H19B 109.476 no . .
C14 C19 H19C 109.473 no . .
H19A C19 H19B 109.471 no . .
H19A C19 H19C 109.468 no . .
H19B C19 H19C 109.464 no . .
C15 C20 H20A 109.466 no . .
C15 C20 H20B 109.472 no . .
C15 C20 H20C 109.473 no . .
H20A C20 H20B 109.472 no . .
H20A C20 H20C 109.473 no . .
H20B C20 H20C 109.471 no . .
C16 C21 H21A 109.475 no . .
C16 C21 H21B 109.473 no . .
C16 C21 H21C 109.472 no . .
H21A C21 H21B 109.470 no . .
H21A C21 H21C 109.466 no . .
H21B C21 H21C 109.471 no . .
C17 C22 H22A 109.477 no . .
C17 C22 H22B 109.467 no . .
C17 C22 H22C 109.474 no . .
H22A C22 H22B 109.467 no . .
H22A C22 H22C 109.471 no . .
H22B C22 H22C 109.473 no . .
C18 C23 H23A 109.477 no . .
C18 C23 H23B 109.472 no . .
C18 C23 H23C 109.471 no . .
H23A C23 H23B 109.469 no . .
H23A C23 H23C 109.469 no . .
H23B C23 H23C 109.469 no . .

loop_
_geom_bond_atom_site_label_1
_geom_bond_atom_site_label_2
_geom_bond_distance
_geom_bond_publ_flag
_geom_bond_site_symmetry_2
Rh1 Cl1 2.3859(12) yes .
Rh1 P1 2.2898(11) yes .
Rh1 N1 2.126(2) yes .
Rh1 C14 2.177(3) yes .
Rh1 C15 2.205(3) yes .
Rh1 C16 2.222(3) yes .
Rh1 C17 2.172(3) yes .
Rh1 C18 2.171(3) yes .
P1 C1 1.824(3) yes .
P1 C2 1.819(3) yes .
P1 C8 1.804(3) yes .
F1 B1 1.384(5) yes .
F2 B1 1.384(5) yes .
F3 B1 1.372(4) yes .
F4 B1 1.389(4) yes .
N1 C3 1.350(4) yes .
N1 C7 1.345(3) yes .
C1 C1 1.535(4) yes 2_557
C2 C3 1.501(4) yes .
C3 C4 1.386(4) yes .
C4 C5 1.377(4) yes .
C5 C6 1.382(4) yes .
C6 C7 1.380(4) yes .
C8 C9 1.396(5) yes .
C8 C13 1.393(4) yes .
C9 C10 1.385(5) yes .
C10 C11 1.395(4) yes .
C11 C12 1.376(5) yes .
C12 C13 1.388(5) yes .
C14 C15 1.447(4) yes .
C14 C18 1.428(5) yes .
C14 C19 1.486(5) yes .
C15 C16 1.428(5) yes .
C15 C20 1.491(5) yes .
C16 C17 1.429(4) yes .
C16 C21 1.493(4) yes .
C17 C18 1.439(5) yes .
C17 C22 1.496(5) yes .
C18 C23 1.495(4) yes .
C1 H1A 0.990 no .
C1 H1B 0.990 no .
C2 H2A 0.990 no .
C2 H2B 0.990 no .
C4 H4 0.950 no .
C5 H5 0.950 no .
C6 H6 0.950 no .
C7 H7 0.950 no .
C9 H9 0.950 no .
C10 H10 0.950 no .
C11 H11 0.950 no .
C12 H12 0.950 no .
C13 H13 0.950 no .
C19 H19A 0.980 no .
C19 H19B 0.980 no .
C19 H19C 0.980 no .
C20 H20A 0.980 no .
C20 H20B 0.980 no .
C20 H20C 0.980 no .
C21 H21A 0.980 no .
C21 H21B 0.980 no .
C21 H21C 0.980 no .
C22 H22A 0.980 no .
C22 H22B 0.980 no .
C22 H22C 0.980 no .
C23 H23A 0.980 no .
C23 H23B 0.980 no .
C23 H23C 0.980 no .

loop_
_geom_contact_atom_site_label_1
_geom_contact_atom_site_label_2
_geom_contact_distance
_geom_contact_publ_flag
_geom_contact_site_symmetry_2
Cl1 C1 3.400(3) no .
Cl1 C2 3.449(4) no .
Cl1 C19 3.373(4) no .
N1 C5 2.774(4) no .
C1 C2 3.230(4) no 2_557
C1 C8 3.362(4) no 2_557
C1 C13 3.178(5) no .
C1 C13 3.488(5) no 2_557
C2 C9 3.230(5) no .
C3 C6 2.729(4) no .
C3 C9 3.558(5) no .
C4 C7 2.714(4) no .
C7 C16 3.402(4) no .
C7 C21 3.233(4) no .
C8 C11 2.794(5) no .
C8 C22 3.476(4) no .
C9 C12 2.766(4) no .
C9 C22 3.445(5) no .
C10 C13 2.771(5) no .
C19 C20 3.189(5) no .
C19 C23 3.172(7) no .
C20 C21 3.213(6) no .
C21 C22 3.130(5) no .
C22 C23 3.210(6) no .
Cl1 C5 3.463(4) no 1_455
Cl1 C5 3.487(3) no 2_656
Cl1 C6 3.485(3) no 2_656
F1 C12 3.349(4) no 2_557
F1 C21 3.316(4) no 1_545
F1 C22 3.556(4) no 1_545
F2 C2 3.401(4) no .
F2 C3 3.386(4) no .
F2 C4 3.153(5) no .
F2 C6 3.191(4) no 2_656
F2 C7 3.053(4) no 2_656
F2 C11 3.248(5) no 2_657
F3 C11 3.518(5) no 2_657
F3 C19 3.382(4) no 1_645
F3 C21 3.476(5) no 1_545
F3 C22 3.450(5) no 1_545
F4 C2 3.400(4) no .
F4 C10 3.236(5) no 2_657
F4 C11 3.524(5) no 2_657
F4 C13 3.199(4) no 2_557
F4 C23 3.236(4) no 2_557
N1 C6 3.569(4) no 2_656
C2 F2 3.401(4) no .
C2 F4 3.400(4) no .
C3 F2 3.386(4) no .
C4 F2 3.153(5) no .
C5 Cl1 3.463(4) no 1_655
C5 Cl1 3.487(3) no 2_656
C5 C7 3.506(5) no 2_656
C6 Cl1 3.485(3) no 2_656
C6 F2 3.191(4) no 2_656
C6 N1 3.569(4) no 2_656
C6 C7 3.464(5) no 2_656
C7 F2 3.053(4) no 2_656
C7 C5 3.506(5) no 2_656
C7 C6 3.464(5) no 2_656
C10 F4 3.236(5) no 2_657
C11 F2 3.248(5) no 2_657
C11 F3 3.518(5) no 2_657
C11 F4 3.524(5) no 2_657
C12 F1 3.349(4) no 2_557
C13 F4 3.199(4) no 2_557
C19 F3 3.382(4) no 1_465
C21 F1 3.316(4) no 1_565
C21 F3 3.476(5) no 1_565
C22 F1 3.556(4) no 1_565
C22 F3 3.450(5) no 1_565
C23 F4 3.236(4) no 2_557
Rh1 H1B 3.5217 no .
Rh1 H2B 3.5719 no .
Rh1 H7 3.0374 no .
Rh1 H19B 3.4211 no .
Rh1 H19C 3.4881 no .
Rh1 H20A 3.5110 no .
Rh1 H20B 3.4958 no .
Rh1 H21A 3.4233 no .
Rh1 H22A 3.5153 no .
Rh1 H22B 3.5276 no .
Rh1 H23B 3.5090 no .
Rh1 H23C 3.4608 no .
Cl1 H1B 2.7520 no .
Cl1 H2B 3.1196 no .
Cl1 H19B 3.2526 no .
Cl1 H19C 3.0680 no .
Cl1 H20A 3.5110 no .
P1 H1A 2.9496 no 2_557
P1 H1B 2.9495 no 2_557
P1 H9 2.8509 no .
P1 H13 2.9040 no .
P1 H22B 3.5803 no .
P1 H23B 3.4087 no .
N1 H2A 3.1947 no .
N1 H2B 2.8950 no .
N1 H4 3.2407 no .
N1 H6 3.2414 no .
N1 H9 3.3015 no .
N1 H21A 3.2029 no .
C1 H2A 3.2731 no .
C1 H2A 3.1847 no 2_557
C1 H2B 2.8558 no .
C1 H2B 3.0770 no 2_557
C1 H13 2.7497 no .
C1 H13 3.1170 no 2_557
C1 H23C 3.4851 no .
C2 H1A 2.7688 no 2_557
C2 H1B 3.1345 no .
C2 H1B 3.4596 no 2_557
C2 H4 2.6897 no .
C2 H9 2.8617 no .
C3 H5 3.2502 no .
C3 H7 3.1680 no .
C3 H9 2.8504 no .
C4 H2A 2.6446 no .
C4 H2B 2.9232 no .
C4 H6 3.2402 no .
C4 H9 3.3903 no .
C5 H7 3.2310 no .
C6 H4 3.2390 no .
C7 H5 3.2419 no .
C7 H20B 3.2893 no .
C7 H21A 2.8333 no .
C7 H21C 3.0666 no .
C8 H1A 3.0354 no .
C8 H1B 2.9213 no 2_557
C8 H2A 2.8253 no .
C8 H10 3.2716 no .
C8 H12 3.2669 no .
C8 H22A 3.5144 no .
C8 H22B 2.8078 no .
C8 H23B 3.2736 no .
C9 H2A 2.9693 no .
C9 H11 3.2655 no .
C9 H13 3.2606 no .
C9 H22A 3.1128 no .
C9 H22B 2.9564 no .
C10 H12 3.2516 no .
C10 H22A 3.4699 no .
C10 H22B 3.2684 no .
C11 H9 3.2637 no .
C11 H13 3.2550 no .
C11 H22B 3.4202 no .
C12 H10 3.2509 no .
C12 H22B 3.3049 no .
C13 H1A 2.9201 no .
C13 H1B 2.8492 no 2_557
C13 H9 3.2594 no .
C13 H11 3.2591 no .
C13 H22B 2.9890 no .
C13 H23B 2.9393 no .
C14 H20A 2.7252 no .
C14 H20B 3.3452 no .
C14 H20C 3.0558 no .
C14 H23A 3.0082 no .
C14 H23B 3.3564 no .
C14 H23C 2.7612 no .
C15 H7 3.1274 no .
C15 H19A 3.0618 no .
C15 H19B 3.3402 no .
C15 H19C 2.7225 no .
C15 H21A 3.2577 no .
C15 H21B 3.1605 no .
C15 H21C 2.6716 no .
C16 H7 2.9256 no .
C16 H20A 3.3593 no .
C16 H20B 2.7728 no .
C16 H20C 3.0220 no .
C16 H22A 2.7277 no .
C16 H22B 3.3430 no .
C16 H22C 2.9839 no .
C17 H21A 2.8153 no .
C17 H21B 2.8732 no .
C17 H21C 3.3661 no .
C17 H23A 3.0559 no .
C17 H23B 2.7217 no .
C17 H23C 3.3387 no .
C18 H19A 2.9906 no .
C18 H19B 2.7176 no .
C18 H19C 3.3337 no .
C18 H22A 3.3623 no .
C18 H22B 2.7627 no .
C18 H22C 3.0423 no .
C19 H20A 2.8622 no .
C19 H20C 3.5205 no .
C19 H23A 3.4269 no .
C19 H23C 2.9042 no .
C20 H7 3.1392 no .
C20 H19A 3.5335 no .
C20 H19C 2.8544 no .
C20 H21C 2.7937 no .
C21 H7 2.6726 no .
C21 H20B 2.9648 no .
C21 H20C 3.4557 no .
C21 H22A 2.8423 no .
C21 H22C 3.3780 no .
C22 H21A 3.0424 no .
C22 H21B 3.1364 no .
C22 H23A 3.5356 no .
C22 H23B 2.8886 no .
C23 H1A 3.3320 no .
C23 H13 3.4937 no .
C23 H19A 3.4187 no .
C23 H19B 2.8932 no .
C23 H22B 2.9176 no .
C23 H22C 3.5056 no .
H1A H1A 2.8713 no 2_557
H1A H1B 2.3847 no 2_557
H1A H2A 2.6442 no 2_557
H1A H2B 2.4518 no 2_557
H1A H13 2.2586 no .
H1A H23B 3.0810 no .
H1A H23C 2.8008 no .
H1B H1B 2.8711 no 2_557
H1B H2A 3.1957 no 2_557
H1B H2B 2.8159 no .
H1B H2B 3.5550 no 2_557
H1B H13 2.5829 no 2_557
H2A H4 2.4943 no .
H2A H9 2.6432 no .
H2B H4 3.0193 no .
H2B H13 2.9787 no 2_557
H4 H5 2.3379 no .
H4 H9 3.5891 no .
H5 H6 2.3478 no .
H6 H7 2.3188 no .
H7 H20B 2.4141 no .
H7 H21A 2.5279 no .
H7 H21C 2.3020 no .
H9 H10 2.3298 no .
H9 H22A 3.1309 no .
H9 H22B 3.3988 no .
H10 H11 2.3477 no .
H11 H12 2.3251 no .
H12 H13 2.3304 no .
H13 H22B 3.4418 no .
H13 H23B 2.6723 no .
H13 H23C 3.5115 no .
H19A H20A 3.2839 no .
H19A H20C 3.5994 no .
H19A H23A 3.3908 no .
H19A H23C 3.2385 no .
H19B H23A 3.2472 no .
H19B H23C 2.3463 no .
H19C H20A 2.2605 no .
H19C H20C 3.2575 no .
H20B H21A 3.5732 no .
H20B H21C 2.3262 no .
H20C H21C 3.0022 no .
H21A H22A 2.4776 no .
H21A H22C 3.4480 no .
H21B H22A 2.9038 no .
H21B H22C 3.0951 no .
H22B H23A 3.3247 no .
H22B H23B 2.3264 no .
H22C H23A 3.5620 no .
H22C H23B 3.2620 no .
Cl1 H5 2.9370 no 1_455
Cl1 H5 2.9375 no 2_656
Cl1 H6 2.9218 no 2_656
F1 H6 2.8917 no 2_656
F1 H12 2.5813 no 2_557
F1 H13 3.1095 no 2_557
F1 H19C 3.5197 no 2_556
F1 H20A 3.1725 no 2_556
F1 H20C 3.5989 no 2_556
F1 H21B 2.3868 no 1_545
F1 H21C 3.4368 no 2_656
F1 H22A 3.4733 no 1_545
F1 H22C 2.8892 no 1_545
F2 H2B 2.7620 no .
F2 H4 2.9726 no .
F2 H6 2.6744 no 2_656
F2 H7 2.3597 no 2_656
F2 H10 3.5275 no 2_657
F2 H11 2.6270 no 2_657
F2 H20B 2.7348 no 2_656
F2 H21C 2.8479 no 2_656
F3 H11 2.6483 no 2_657
F3 H19A 2.4907 no 1_645
F3 H20B 3.5918 no 2_656
F3 H21A 3.1123 no 1_545
F3 H21B 2.9403 no 1_545
F3 H21C 2.9023 no 2_656
F3 H22A 2.8025 no 1_545
F3 H22C 3.2097 no 1_545
F3 H23A 3.3607 no 1_645
F4 H1A 2.9227 no 2_557
F4 H2A 3.3847 no .
F4 H2B 2.5688 no .
F4 H10 2.5033 no 2_657
F4 H11 3.1013 no 2_657
F4 H12 3.5154 no 2_557
F4 H13 2.3579 no 2_557
F4 H22C 3.0962 no 1_545
F4 H23A 3.5275 no 2_557
F4 H23B 2.7350 no 2_557
F4 H23C 2.9763 no 2_557
N1 H6 3.4531 no 2_656
C3 H6 3.4857 no 2_656
C4 H7 3.5517 no 2_656
C5 H7 3.4099 no 2_656
C5 H19C 3.3740 no 1_655
C6 H19C 3.0713 no 1_655
C7 H19C 3.5741 no 1_655
C9 H2A 3.3389 no 2_657
C10 H2A 3.0568 no 2_657
C10 H4 3.1637 no 2_657
C10 H23A 3.4354 no 2_567
C10 H23C 3.2608 no 1_655
C11 H4 2.8190 no 2_657
C11 H20B 3.3898 no 1_556
C11 H23A 2.9883 no 2_567
C12 H4 2.9869 no 2_657
C12 H20A 3.4585 no 1_556
C12 H20B 3.4885 no 1_556
C12 H20C 3.5493 no 1_556
C12 H22C 2.8404 no 2_567
C13 H4 3.5016 no 2_657
C13 H22C 3.2329 no 2_567
C14 H20C 3.3587 no 2_566
C15 H20C 2.8650 no 2_566
C16 H20C 2.8850 no 2_566
C17 H12 3.5763 no 2_567
C17 H20C 3.4455 no 2_566
C19 H21A 3.1272 no 1_455
C20 H5 3.5979 no 2_656
C20 H11 3.4016 no 1_554
C20 H12 2.9851 no 1_554
C20 H20C 3.2741 no 2_566
C20 H21B 3.5720 no 2_566
C21 H19A 3.3731 no 1_655
C21 H20C 3.2689 no 2_566
C22 H12 3.4015 no 2_567
C22 H22B 3.5534 no 2_567
C22 H23B 3.4040 no 2_567
C23 H10 3.2046 no 1_455
C23 H11 3.5111 no 2_567
B1 H2B 3.1343 no .
B1 H6 3.3146 no 2_656
B1 H7 3.4438 no 2_656
B1 H10 3.3873 no 2_657
B1 H11 2.9346 no 2_657
B1 H12 3.5965 no 2_557
B1 H13 3.2723 no 2_557
B1 H21B 3.1866 no 1_545
B1 H21C 3.2158 no 2_656
B1 H22A 3.4779 no 1_545
B1 H22C 3.2183 no 1_545
H1A F4 2.9227 no 2_557
H1A H10 3.2824 no 1_455
H2A F4 3.3847 no .
H2A C9 3.3389 no 2_657
H2A C10 3.0568 no 2_657
H2A H9 3.4088 no 2_657
H2A H10 2.9228 no 2_657
H2B F2 2.7620 no .
H2B F4 2.5688 no .
H2B B1 3.1343 no .
H2B H6 3.2829 no 2_656
H2B H10 3.4014 no 2_657
H4 F2 2.9726 no .
H4 C10 3.1637 no 2_657
H4 C11 2.8190 no 2_657
H4 C12 2.9869 no 2_657
H4 C13 3.5016 no 2_657
H4 H10 3.5662 no 2_657
H4 H11 3.0659 no 2_657
H4 H12 3.2935 no 2_657
H4 H20B 3.3623 no 2_656
H5 Cl1 2.9370 no 1_655
H5 Cl1 2.9375 no 2_656
H5 C20 3.5979 no 2_656
H5 H5 3.4463 no 2_756
H5 H7 3.5866 no 2_656
H5 H19C 3.5315 no 1_655
H5 H20A 3.0348 no 2_656
H5 H20B 3.3110 no 2_656
H6 Cl1 2.9218 no 2_656
H6 F1 2.8917 no 2_656
H6 F2 2.6744 no 2_656
H6 N1 3.4531 no 2_656
H6 C3 3.4857 no 2_656
H6 B1 3.3146 no 2_656
H6 H2B 3.2829 no 2_656
H6 H19C 3.0552 no 1_655
H7 F2 2.3597 no 2_656
H7 C4 3.5517 no 2_656
H7 C5 3.4099 no 2_656
H7 B1 3.4438 no 2_656
H7 H5 3.5866 no 2_656
H9 H2A 3.4088 no 2_657
H9 H19B 3.0736 no 1_655
H9 H23C 3.5468 no 1_655
H10 F2 3.5275 no 2_657
H10 F4 2.5033 no 2_657
H10 C23 3.2046 no 1_655
H10 B1 3.3873 no 2_657
H10 H1A 3.2824 no 1_655
H10 H2A 2.9228 no 2_657
H10 H2B 3.4014 no 2_657
H10 H4 3.5662 no 2_657
H10 H19B 3.5967 no 1_655
H10 H23A 3.3567 no 1_655
H10 H23A 3.4886 no 2_567
H10 H23B 3.4603 no 1_655
H10 H23C 2.3983 no 1_655
H11 F2 2.6270 no 2_657
H11 F3 2.6483 no 2_657
H11 F4 3.1013 no 2_657
H11 C20 3.4016 no 1_556
H11 C23 3.5111 no 2_567
H11 B1 2.9346 no 2_657
H11 H4 3.0659 no 2_657
H11 H20B 2.8148 no 1_556
H11 H20C 3.2235 no 1_556
H11 H23A 2.6847 no 2_567
H12 F1 2.5813 no 2_557
H12 F4 3.5154 no 2_557
H12 C17 3.5763 no 2_567
H12 C20 2.9851 no 1_556
H12 C22 3.4015 no 2_567
H12 B1 3.5965 no 2_557
H12 H4 3.2935 no 2_657
H12 H20A 2.6759 no 1_556
H12 H20B 2.9880 no 1_556
H12 H20C 2.7892 no 1_556
H12 H22C 2.5495 no 2_567
H13 F1 3.1095 no 2_557
H13 F4 2.3579 no 2_557
H13 B1 3.2723 no 2_557
H13 H22C 3.2243 no 2_567
H19A F3 2.4907 no 1_465
H19A C21 3.3731 no 1_455
H19A H21A 2.5186 no 1_455
H19A H21B 3.4698 no 1_455
H19A H21B 3.1972 no 2_566
H19A H21C 3.1320 no 2_566
H19A H22A 3.3799 no 1_455
H19B H9 3.0736 no 1_455
H19B H10 3.5967 no 1_455
H19B H21A 3.2415 no 1_455
H19B H22A 3.5596 no 1_455
H19C F1 3.5197 no 2_556
H19C C5 3.3740 no 1_455
H19C C6 3.0713 no 1_455
H19C C7 3.5741 no 1_455
H19C H5 3.5315 no 1_455
H19C H6 3.0552 no 1_455
H19C H21A 3.1452 no 1_455
H19C H21B 3.5457 no 2_566
H20A F1 3.1725 no 2_556
H20A C12 3.4585 no 1_554
H20A H5 3.0348 no 2_656
H20A H12 2.6759 no 1_554
H20A H21B 3.4141 no 2_566
H20B F2 2.7348 no 2_656
H20B F3 3.5918 no 2_656
H20B C11 3.3898 no 1_554
H20B C12 3.4885 no 1_554
H20B H4 3.3623 no 2_656
H20B H5 3.3110 no 2_656
H20B H11 2.8148 no 1_554
H20B H12 2.9880 no 1_554
H20C F1 3.5989 no 2_556
H20C C12 3.5493 no 1_554
H20C C14 3.3587 no 2_566
H20C C15 2.8650 no 2_566
H20C C16 2.8850 no 2_566
H20C C17 3.4455 no 2_566
H20C C20 3.2741 no 2_566
H20C C21 3.2689 no 2_566
H20C H11 3.2235 no 1_554
H20C H12 2.7892 no 1_554
H20C H20C 2.7377 no 2_566
H20C H21B 2.9114 no 2_566
H20C H21C 3.4448 no 2_566
H21A F3 3.1123 no 1_565
H21A C19 3.1272 no 1_655
H21A H19A 2.5186 no 1_655
H21A H19B 3.2415 no 1_655
H21A H19C 3.1452 no 1_655
H21A H21B 3.5324 no 2_666
H21B F1 2.3868 no 1_565
H21B F3 2.9403 no 1_565
H21B C20 3.5720 no 2_566
H21B B1 3.1866 no 1_565
H21B H19A 3.4698 no 1_655
H21B H19A 3.1972 no 2_566
H21B H19C 3.5457 no 2_566
H21B H20A 3.4141 no 2_566
H21B H20C 2.9114 no 2_566
H21B H21A 3.5324 no 2_666
H21B H21B 3.5039 no 2_666
H21B H21C 3.4123 no 2_666
H21C F1 3.4368 no 2_656
H21C F2 2.8479 no 2_656
H21C F3 2.9023 no 2_656
H21C B1 3.2158 no 2_656
H21C H19A 3.1320 no 2_566
H21C H20C 3.4448 no 2_566
H21C H21B 3.4123 no 2_666
H22A F1 3.4733 no 1_565
H22A F3 2.8025 no 1_565
H22A B1 3.4779 no 1_565
H22A H19A 3.3799 no 1_655
H22A H19B 3.5596 no 1_655
H22B C22 3.5534 no 2_567
H22B H22B 3.0583 no 2_567
H22B H22C 3.1429 no 2_567
H22B H23A 3.4205 no 2_567
H22B H23B 3.2070 no 2_567
H22C F1 2.8892 no 1_565
H22C F3 3.2097 no 1_565
H22C F4 3.0962 no 1_565
H22C C12 2.8404 no 2_567
H22C C13 3.2329 no 2_567
H22C B1 3.2183 no 1_565
H22C H12 2.5495 no 2_567
H22C H13 3.2243 no 2_567
H22C H22B 3.1429 no 2_567
H22C H23B 2.8535 no 2_567
H23A F3 3.3607 no 1_465
H23A F4 3.5275 no 2_557
H23A C10 3.4354 no 2_567
H23A C11 2.9883 no 2_567
H23A H10 3.3567 no 1_455
H23A H10 3.4886 no 2_567
H23A H11 2.6847 no 2_567
H23A H22B 3.4205 no 2_567
H23B F4 2.7350 no 2_557
H23B C22 3.4040 no 2_567
H23B H10 3.4603 no 1_455
H23B H22B 3.2070 no 2_567
H23B H22C 2.8535 no 2_567
H23C F4 2.9763 no 2_557
H23C C10 3.2608 no 1_455
H23C H9 3.5468 no 1_455
H23C H10 2.3983 no 1_455

loop_
_geom_torsion_atom_site_label_1
_geom_torsion_atom_site_label_2
_geom_torsion_atom_site_label_3
_geom_torsion_atom_site_label_4
_geom_torsion
_geom_torsion_publ_flag
_geom_torsion_site_symmetry_3
_geom_torsion_site_symmetry_4
Cl1 Rh1 P1 C1 -45.31(4) no . .
Cl1 Rh1 P1 C2 69.22(5) no . .
Cl1 Rh1 P1 C8 -175.24(4) no . .
Cl1 Rh1 N1 C3 -78.30(17) no . .
Cl1 Rh1 N1 C7 104.40(17) no . .
Cl1 Rh1 C14 C15 -106.47(12) no . .
Cl1 Rh1 C14 C18 135.00(10) no . .
Cl1 Rh1 C14 C19 15.3(2) no . .
Cl1 Rh1 C15 C14 77.99(11) no . .
Cl1 Rh1 C15 C16 -165.86(7) no . .
Cl1 Rh1 C15 C20 -41.9(3) no . .
Cl1 Rh1 C16 C15 20.77(14) no . .
Cl1 Rh1 C16 C17 141.36(7) no . .
Cl1 Rh1 C16 C21 -100.1(3) no . .
Cl1 Rh1 C17 C16 -95.08(16) no . .
Cl1 Rh1 C17 C18 21.4(3) no . .
Cl1 Rh1 C17 C22 143.82(13) no . .
Cl1 Rh1 C18 C14 -52.79(12) no . .
Cl1 Rh1 C18 C17 -169.96(6) no . .
Cl1 Rh1 C18 C23 69.3(3) no . .
P1 Rh1 N1 C3 7.59(16) no . .
P1 Rh1 N1 C7 -169.71(17) no . .
N1 Rh1 P1 C1 -133.21(8) no . .
N1 Rh1 P1 C2 -18.69(8) no . .
N1 Rh1 P1 C8 96.85(8) no . .
P1 Rh1 C14 C15 167.99(5) no . .
P1 Rh1 C14 C18 49.46(16) no . .
P1 Rh1 C14 C19 -70.3(3) no . .
C14 Rh1 P1 C1 43.12(12) no . .
C14 Rh1 P1 C2 157.65(12) no . .
C14 Rh1 P1 C8 -86.81(12) no . .
P1 Rh1 C16 C15 -158.75(5) no . .
P1 Rh1 C16 C17 -38.17(15) no . .
P1 Rh1 C16 C21 80.3(2) no . .
C16 Rh1 P1 C1 134.37(9) no . .
C16 Rh1 P1 C2 -111.10(10) no . .
C16 Rh1 P1 C8 4.44(10) no . .
P1 Rh1 C17 C16 154.19(9) no . .
P1 Rh1 C17 C18 -89.30(10) no . .
P1 Rh1 C17 C22 33.1(2) no . .
C17 Rh1 P1 C1 111.30(9) no . .
C17 Rh1 P1 C2 -134.18(8) no . .
C17 Rh1 P1 C8 -18.64(9) no . .
P1 Rh1 C18 C14 -143.26(9) no . .
P1 Rh1 C18 C17 99.57(10) no . .
P1 Rh1 C18 C23 -21.2(3) no . .
C18 Rh1 P1 C1 71.80(10) no . .
C18 Rh1 P1 C2 -173.68(9) no . .
C18 Rh1 P1 C8 -58.13(10) no . .
N1 Rh1 C14 C15 -19.1(3) no . .
N1 Rh1 C14 C18 -137.64(16) no . .
N1 Rh1 C14 C19 102.6(3) no . .
C14 Rh1 N1 C3 -166.85(18) no . .
C14 Rh1 N1 C7 15.8(4) no . .
N1 Rh1 C15 C14 169.63(10) no . .
N1 Rh1 C15 C16 -74.22(12) no . .
N1 Rh1 C15 C20 49.7(3) no . .
C15 Rh1 N1 C3 -179.55(17) no . .
C15 Rh1 N1 C7 3.2(2) no . .
N1 Rh1 C16 C15 115.54(10) no . .
N1 Rh1 C16 C17 -123.88(11) no . .
N1 Rh1 C16 C21 -5.4(3) no . .
C16 Rh1 N1 C3 144.04(18) no . .
C16 Rh1 N1 C7 -33.26(19) no . .
N1 Rh1 C17 C16 66.98(14) no . .
N1 Rh1 C17 C18 -176.51(9) no . .
N1 Rh1 C17 C22 -54.1(2) no . .
C17 Rh1 N1 C3 109.20(18) no . .
C17 Rh1 N1 C7 -68.1(2) no . .
N1 Rh1 C18 C14 124.7(2) no . .
N1 Rh1 C18 C17 7.5(3) no . .
N1 Rh1 C18 C23 -113.2(3) no . .
C18 Rh1 N1 C3 104.0(3) no . .
C18 Rh1 N1 C7 -73.3(3) no . .
C14 Rh1 C15 C14 0.00(14) no . .
C14 Rh1 C15 C16 116.1(2) no . .
C14 Rh1 C15 C20 -119.9(4) no . .
C15 Rh1 C14 C15 0.00(13) no . .
C15 Rh1 C14 C18 -118.5(3) no . .
C15 Rh1 C14 C19 121.7(3) no . .
C14 Rh1 C16 C15 -38.84(11) no . .
C14 Rh1 C16 C17 81.75(13) no . .
C14 Rh1 C16 C21 -159.8(3) no . .
C16 Rh1 C14 C15 37.90(11) no . .
C16 Rh1 C14 C18 -80.63(13) no . .
C16 Rh1 C14 C19 159.6(3) no . .
C14 Rh1 C17 C16 -78.70(13) no . .
C14 Rh1 C17 C18 37.81(11) no . .
C14 Rh1 C17 C22 160.2(3) no . .
C17 Rh1 C14 C15 80.39(14) no . .
C17 Rh1 C14 C18 -38.14(11) no . .
C17 Rh1 C14 C19 -157.9(3) no . .
C14 Rh1 C18 C14 0.00(13) no . .
C14 Rh1 C18 C17 -117.17(19) no . .
C14 Rh1 C18 C23 122.1(4) no . .
C18 Rh1 C14 C15 118.5(3) no . .
C18 Rh1 C14 C18 0.00(12) no . .
C18 Rh1 C14 C19 -119.7(3) no . .
C15 Rh1 C16 C15 0.00(10) no . .
C15 Rh1 C16 C17 120.58(17) no . .
C15 Rh1 C16 C21 -120.9(3) no . .
C16 Rh1 C15 C14 -116.15(18) no . .
C16 Rh1 C15 C16 0.00(9) no . .
C16 Rh1 C15 C20 123.9(3) no . .
C15 Rh1 C17 C16 -35.69(11) no . .
C15 Rh1 C17 C18 80.82(13) no . .
C15 Rh1 C17 C22 -156.8(3) no . .
C17 Rh1 C15 C14 -80.19(13) no . .
C17 Rh1 C15 C16 35.96(10) no . .
C17 Rh1 C15 C20 159.9(3) no . .
C15 Rh1 C18 C14 37.30(12) no . .
C15 Rh1 C18 C17 -79.87(13) no . .
C15 Rh1 C18 C23 159.4(3) no . .
C18 Rh1 C15 C14 -37.11(12) no . .
C18 Rh1 C15 C16 79.03(13) no . .
C18 Rh1 C15 C20 -157.0(3) no . .
C16 Rh1 C17 C16 -0.00(12) no . .
C16 Rh1 C17 C18 116.5(2) no . .
C16 Rh1 C17 C22 -121.1(3) no . .
C17 Rh1 C16 C15 -120.58(19) no . .
C17 Rh1 C16 C17 0.00(13) no . .
C17 Rh1 C16 C21 118.5(3) no . .
C16 Rh1 C18 C14 79.31(13) no . .
C16 Rh1 C18 C17 -37.87(11) no . .
C16 Rh1 C18 C23 -158.6(3) no . .
C18 Rh1 C16 C15 -81.95(13) no . .
C18 Rh1 C16 C17 38.63(12) no . .
C18 Rh1 C16 C21 157.1(3) no . .
C17 Rh1 C18 C14 117.17(19) no . .
C17 Rh1 C18 C17 0.00(12) no . .
C17 Rh1 C18 C23 -120.7(4) no . .
C18 Rh1 C17 C16 -116.5(2) no . .
C18 Rh1 C17 C18 0.00(12) no . .
C18 Rh1 C17 C22 122.4(3) no . .
Rh1 P1 C1 C1 162.38(11) no . 2_557
Rh1 P1 C2 C3 29.81(19) no . .
Rh1 P1 C8 C9 -68.48(18) no . .
Rh1 P1 C8 C13 105.83(17) no . .
C1 P1 C2 C3 152.99(18) no . .
C2 P1 C1 C1 50.17(19) no . 2_557
C1 P1 C8 C9 156.51(16) no . .
C1 P1 C8 C13 -29.2(2) no . .
C8 P1 C1 C1 -62.06(17) no . 2_557
C2 P1 C8 C9 44.6(2) no . .
C2 P1 C8 C13 -141.11(17) no . .
C8 P1 C2 C3 -94.73(19) no . .
Rh1 N1 C3 C2 11.0(4) no . .
Rh1 N1 C3 C4 -173.08(16) no . .
Rh1 N1 C7 C6 173.70(18) no . .
C3 N1 C7 C6 -3.7(4) no . .
C7 N1 C3 C2 -171.7(3) no . .
C7 N1 C3 C4 4.3(4) no . .
P1 C1 C1 P1 180(151970) no 2_557 2_557
P1 C2 C3 N1 -28.2(4) no . .
P1 C2 C3 C4 155.8(2) no . .
N1 C3 C4 C5 -1.7(5) no . .
C2 C3 C4 C5 174.0(3) no . .
C3 C4 C5 C6 -1.5(5) no . .
C4 C5 C6 C7 2.1(5) no . .
C5 C6 C7 N1 0.6(5) no . .
P1 C8 C9 C10 174.39(17) no . .
P1 C8 C13 C12 -174.74(16) no . .
C9 C8 C13 C12 -0.4(4) no . .
C13 C8 C9 C10 -0.1(4) no . .
C8 C9 C10 C11 -0.6(5) no . .
C9 C10 C11 C12 1.9(5) no . .
C10 C11 C12 C13 -2.4(4) no . .
C11 C12 C13 C8 1.6(4) no . .
Rh1 C14 C15 Rh1 0.0 no . .
Rh1 C14 C15 C16 -62.82(14) no . .
Rh1 C14 C15 C20 122.1(3) no . .
Rh1 C14 C18 Rh1 0.000(19) no . .
Rh1 C14 C18 C17 61.68(14) no . .
Rh1 C14 C18 C23 -123.5(3) no . .
C15 C14 C18 Rh1 -61.90(18) no . .
C15 C14 C18 C17 -0.2(3) no . .
C15 C14 C18 C23 174.6(2) no . .
C18 C14 C15 Rh1 61.16(18) no . .
C18 C14 C15 C16 -1.7(3) no . .
C18 C14 C15 C20 -176.7(2) no . .
C19 C14 C15 Rh1 -122.1(3) no . .
C19 C14 C15 C16 175.0(3) no . .
C19 C14 C15 C20 -0.0(4) no . .
C19 C14 C18 Rh1 121.4(3) no . .
C19 C14 C18 C17 -177.0(3) no . .
C19 C14 C18 C23 -2.1(4) no . .
Rh1 C15 C16 Rh1 -0.00(3) no . .
Rh1 C15 C16 C17 -58.45(14) no . .
Rh1 C15 C16 C21 125.6(2) no . .
C14 C15 C16 Rh1 61.39(17) no . .
C14 C15 C16 C17 2.9(3) no . .
C14 C15 C16 C21 -173.03(19) no . .
C20 C15 C16 Rh1 -123.7(3) no . .
C20 C15 C16 C17 177.9(3) no . .
C20 C15 C16 C21 1.9(4) no . .
Rh1 C16 C17 Rh1 0.00(3) no . .
Rh1 C16 C17 C18 -62.40(14) no . .
Rh1 C16 C17 C22 126.8(2) no . .
C15 C16 C17 Rh1 59.29(17) no . .
C15 C16 C17 C18 -3.1(3) no . .
C15 C16 C17 C22 -173.93(19) no . .
C21 C16 C17 Rh1 -124.7(3) no . .
C21 C16 C17 C18 172.9(2) no . .
C21 C16 C17 C22 2.1(4) no . .
Rh1 C17 C18 Rh1 0.0 no . .
Rh1 C17 C18 C14 -61.89(14) no . .
Rh1 C17 C18 C23 123.2(3) no . .
C16 C17 C18 Rh1 63.92(17) no . .
C16 C17 C18 C14 2.0(3) no . .
C16 C17 C18 C23 -172.86(19) no . .
C22 C17 C18 Rh1 -125.5(3) no . .
C22 C17 C18 C14 172.6(3) no . .
C22 C17 C18 C23 -2.3(4) no . .
